data_1551336
loop_
_publ_author_name
'Tobias N. Hoheisel'
'Stephen Schrettl'
'Roman Marty'
'Tanya K. Todorova'
'Clemence Corminboeuf'
'Andrzej Sienkiewicz'
'Rosario Scopelliti'
'W. Bernd Schweizer'
'Holger Frauenrath'

_publ_section_title
;
 A multistep single-crystal-to-single-crystal bromodiacetylene
 dimerization
;
_journal_name_full 'Nature Chemistry'
_journal_page_first 327
_journal_page_last 334
_journal_paper_doi 10.1038/nchem.1575
_journal_volume 5
_journal_year 2013
_chemical_compound_source 'MAT ETH Zurich'
_chemical_formula_moiety 'C19 H21 Br O10 '
_chemical_formula_sum 'C19 H21 Br O10'
_chemical_formula_weight 489.276
_space_group_IT_number 19
_space_group_name_Hall 'P 2ac 2ab'
_space_group_name_H-M_alt 'P 21 21 21'
_symmetry_cell_setting orthorhombic
_symmetry_space_group_name_H-M 'P 21 21 21'
_atom_sites_solution_primary direct
_atom_sites_solution_secondary difmap
_cell_angle_alpha 90.00
_cell_angle_beta 90.00
_cell_angle_gamma 90.00
_cell_formula_units_Z 4
_cell_length_a 7.2835(2)
_cell_length_b 12.3657(4)
_cell_length_c 24.4205(10)
_cell_measurement_reflns_used 33991
_cell_measurement_temperature 223
_cell_measurement_theta_max 25.028
_cell_measurement_theta_min 2.425
_cell_volume 2199.45(13)
_computing_cell_refinement 'HKL Scalepack (Otwinowski & Minor 1997)'
_computing_data_collection KappaCCD
_computing_data_reduction 'Denzo and Scalepak (Otwinowski & Minor, 1997)'
_computing_structure_refinement 'SHELXL-97 (Sheldrick, 1997)'
_computing_structure_solution 'SIR97(Altomare et al., J. Appl. Cryst.,1999)'
_diffrn_ambient_temperature 223
_diffrn_measured_fraction_theta_full 0.987
_diffrn_measured_fraction_theta_max 0.987
_diffrn_measurement_device KappaCCD
_diffrn_measurement_method CCD
_diffrn_orient_matrix_type X=UH
_diffrn_orient_matrix_UB_11 0.02607
_diffrn_orient_matrix_UB_12 0.13297
_diffrn_orient_matrix_UB_13 0.02211
_diffrn_orient_matrix_UB_21 -0.05204
_diffrn_orient_matrix_UB_22 0.01995
_diffrn_orient_matrix_UB_23 -0.05860
_diffrn_orient_matrix_UB_31 -0.03036
_diffrn_orient_matrix_UB_32 0.00139
_diffrn_orient_matrix_UB_33 0.02744
_diffrn_radiation_source 'fine-focus sealed tube'
_diffrn_radiation_type ' MoK\a'
_diffrn_radiation_wavelength_id all
_diffrn_reflns_av_R_equivalents 0.093
_diffrn_reflns_limit_h_max 8
_diffrn_reflns_limit_h_min -7
_diffrn_reflns_limit_k_max 14
_diffrn_reflns_limit_k_min -14
_diffrn_reflns_limit_l_max 28
_diffrn_reflns_limit_l_min -29
_diffrn_reflns_number 15682
_diffrn_reflns_theta_full 24.98
_diffrn_reflns_theta_max 24.98
_diffrn_reflns_theta_min 4.10
_exptl_absorpt_coefficient_mu 1.920
_exptl_absorpt_correction_T_max 0.964
_exptl_absorpt_correction_T_min 0.732
_exptl_absorpt_correction_type integration
_exptl_absorpt_process_details
;
Gaussian integration (Coppens, 1970)
;
_exptl_crystal_colour Colourless
_exptl_crystal_density_diffrn 1.478
_exptl_crystal_density_method 'not measured'
_exptl_crystal_description plate
_exptl_crystal_F_000 1000.0
_exptl_crystal_size_max .36
_exptl_crystal_size_mid .09
_exptl_crystal_size_min .02
_refine_diff_density_max 0.738
_refine_diff_density_min -0.559
_refine_diff_density_rms 0.064
_refine_ls_abs_structure_details 'Flack H D (1983), Acta Cryst. A39, 876-881'
_refine_ls_abs_structure_Flack -0.011(16)
_refine_ls_extinction_method none
_refine_ls_goodness_of_fit_ref 1.087
_refine_ls_hydrogen_treatment constr
_refine_ls_matrix_type full
_refine_ls_number_parameters 275
_refine_ls_number_reflns 3827
_refine_ls_number_restraints 0
_refine_ls_restrained_S_all 1.087
_refine_ls_R_factor_all 0.0756
_refine_ls_R_factor_gt 0.0559
_refine_ls_shift/su_max 0.049
_refine_ls_shift/su_mean 0.001
_refine_ls_structure_factor_coef Fsqd
_refine_ls_weighting_details 'calc w=1/[\s^2^(Fo^2^)+ (0.1000P)^2^+0.0000P] where P=(Fo^2^+2Fc^2^)/3'
_refine_ls_weighting_scheme calc
_refine_ls_wR_factor_gt 0.1501
_refine_ls_wR_factor_ref 0.1645
_reflns_number_gt 3043
_reflns_number_total 3827
_reflns_threshold_expression >2sigma(I)
_cod_data_source_file nchem.1575-s4.cif
_cod_data_source_block p1_ccdc848429
_cod_depositor_comments
;
The following automatic conversions were performed:

data item '_symmetry_cell_setting' value 'Orthorhombic' was changed
to 'orthorhombic' in accordance with the built-in table derived from
the CIF Core dictionary named 'cif_core.dic' version 2.4.5 last
updated on 2014-11-21.

Automatic conversion script
Id: cif_fix_values 6909 2019-04-08 15:41:33Z antanas 
;
_cod_original_sg_symbol_H-M 'P 21 21 21    '
_cod_original_formula_sum 'C19 H21 Br O10 '
_cod_database_code 1551336

loop_
_symmetry_equiv_pos_as_xyz
+X,+Y,+Z
'-X+ 1/2,-Y,+Z+ 1/2'
'+X+ 1/2,-Y+ 1/2,-Z'
'-X,+Y+ 1/2,-Z+ 1/2'

loop_
_atom_site_label
_atom_site_type_symbol
_atom_site_fract_x
_atom_site_fract_y
_atom_site_fract_z
_atom_site_U_iso_or_equiv
_atom_site_adp_type
_atom_site_occupancy
_atom_site_symmetry_multiplicity
_atom_site_calc_flag
_atom_site_refinement_flags
_atom_site_disorder_assembly
_atom_site_disorder_group
Br30 Br -0.29240(11) 0.28605(7) -0.67433(3) 0.0777(3) Uani 1 1 d . . .
O6 O -0.3145(5) -0.0699(2) -0.34693(14) 0.0374(8) Uani 1 1 d . . .
O8 O -0.5919(5) -0.2976(3) -0.30877(15) 0.0444(9) Uani 1 1 d . . .
O11 O -0.7636(11) -0.2565(5) -0.2374(3) 0.124(3) Uani 1 1 d . . .
O12 O -0.2697(5) -0.3633(2) -0.36744(15) 0.0414(9) Uani 1 1 d . . .
O15 O -0.2376(7) -0.4077(3) -0.27860(17) 0.0610(12) Uani 1 1 d . . .
O16 O 0.0712(5) -0.2857(3) -0.40065(15) 0.0411(8) Uani 1 1 d . . .
O19 O 0.0679(6) -0.3107(3) -0.49202(17) 0.0559(10) Uani 1 1 d . . .
O20 O 0.0446(5) -0.0682(3) -0.44935(16) 0.0433(9) Uani 1 1 d . . .
O23 O 0.3071(6) -0.0238(4) -0.40665(19) 0.0606(11) Uani 1 1 d . . .
O24 O -0.1619(5) 0.0722(3) -0.38232(17) 0.0467(9) Uani 1 1 d . . .
C1 C -0.3830(7) -0.1787(4) -0.3536(2) 0.0370(11) Uani 1 1 d . . .
C2 C -0.2160(7) -0.2524(4) -0.3559(2) 0.0364(10) Uani 1 1 d . . .
C3 C -0.0952(6) -0.2197(4) -0.4037(2) 0.0334(10) Uani 1 1 d . . .
C4 C -0.0411(7) -0.1007(4) -0.3987(2) 0.0376(11) Uani 1 1 d . . .
C5 C -0.2150(8) -0.0331(3) -0.3931(2) 0.0390(11) Uani 1 1 d . . .
C7 C -0.5113(7) -0.1918(4) -0.3059(2) 0.0417(12) Uani 1 1 d . . .
C9 C -0.7165(10) -0.3209(5) -0.2702(3) 0.0562(14) Uani 1 1 d . . .
C10 C -0.7813(10) -0.4337(5) -0.2720(3) 0.0635(16) Uani 1 1 d . . .
C13 C -0.2717(8) -0.4328(4) -0.3242(3) 0.0476(13) Uani 1 1 d . . .
C14 C -0.3169(13) -0.5450(4) -0.3433(3) 0.074(2) Uani 1 1 d . . .
C17 C 0.1347(8) -0.3285(4) -0.4474(3) 0.0439(13) Uani 1 1 d . . .
C18 C 0.2948(9) -0.3994(5) -0.4368(3) 0.0563(15) Uani 1 1 d . . .
C21 C 0.2167(8) -0.0261(4) -0.4472(2) 0.0406(11) Uani 1 1 d . . .
C22 C 0.2683(8) 0.0147(4) -0.5021(3) 0.0507(14) Uani 1 1 d . . .
C25 C -0.3007(9) 0.1497(4) -0.3962(3) 0.0512(14) Uani 1 1 d . . .
C26 C -0.3016(9) 0.1744(4) -0.4549(3) 0.0511(14) Uani 1 1 d . . .
C27 C -0.2986(9) 0.1928(4) -0.5024(3) 0.0543(14) Uani 1 1 d . . .
C28 C -0.2959(9) 0.2166(4) -0.5582(3) 0.0580(14) Uani 1 1 d . . .
C29 C -0.2958(10) 0.2424(5) -0.6051(3) 0.0606(15) Uani 1 1 d . . .
H1 H -0.4590 -0.1847 -0.3915 0.044 Uiso 1 1 calc R . .
H2 H -0.1400 -0.2482 -0.3180 0.044 Uiso 1 1 calc R . .
H3 H -0.1655 -0.2339 -0.4420 0.040 Uiso 1 1 calc R . .
H4 H 0.0497 -0.0880 -0.3644 0.045 Uiso 1 1 calc R . .
H5 H -0.2974 -0.0374 -0.4298 0.047 Uiso 1 1 calc R . .
H7A H -0.4368 -0.1827 -0.2680 0.050 Uiso 1 1 calc R . .
H7B H -0.6172 -0.1308 -0.3075 0.050 Uiso 1 1 calc R . .
H10A H -0.6811 -0.4856 -0.2527 0.076 Uiso 1 1 calc R . .
H10B H -0.7999 -0.4582 -0.3141 0.076 Uiso 1 1 calc R . .
H10C H -0.9104 -0.4401 -0.2505 0.076 Uiso 1 1 calc R . .
H14A H -0.3009 -0.6011 -0.3097 0.088 Uiso 1 1 calc R . .
H14B H -0.2254 -0.5675 -0.3762 0.088 Uiso 1 1 calc R . .
H14C H -0.4570 -0.5473 -0.3578 0.088 Uiso 1 1 calc R . .
H18A H 0.2715 -0.4776 -0.4553 0.068 Uiso 1 1 calc R . .
H18B H 0.3128 -0.4090 -0.3932 0.068 Uiso 1 1 calc R . .
H18C H 0.4166 -0.3634 -0.4542 0.068 Uiso 1 1 calc R . .
H22A H 0.4033 0.0507 -0.5002 0.061 Uiso 1 1 calc R . .
H22B H 0.1699 0.0748 -0.5151 0.061 Uiso 1 1 calc R . .
H22C H 0.2693 -0.0515 -0.5309 0.061 Uiso 1 1 calc R . .
H25A H -0.2771 0.2233 -0.3734 0.061 Uiso 1 1 calc R . .
H25B H -0.4335 0.1185 -0.3844 0.061 Uiso 1 1 calc R . .

loop_
_atom_site_aniso_label
_atom_site_aniso_U_11
_atom_site_aniso_U_22
_atom_site_aniso_U_33
_atom_site_aniso_U_23
_atom_site_aniso_U_13
_atom_site_aniso_U_12
Br30 0.0834(5) 0.1042(6) 0.0456(4) -0.0027(4) -0.0033(4) 0.0210(4)
O6 0.048(2) 0.0295(15) 0.0344(19) -0.0042(14) -0.0009(16) -0.0020(15)
O8 0.051(2) 0.0401(18) 0.042(2) 0.0015(16) 0.0102(16) -0.0042(16)
O11 0.168(6) 0.080(3) 0.123(6) -0.032(3) 0.103(5) -0.043(4)
O12 0.059(2) 0.0295(15) 0.035(2) 0.0024(13) 0.0061(16) -0.0002(16)
O15 0.087(3) 0.060(2) 0.036(3) 0.0092(19) -0.003(2) 0.005(2)
O16 0.0457(19) 0.0461(18) 0.031(2) -0.0034(16) 0.0003(15) 0.0056(17)
O19 0.061(2) 0.075(3) 0.031(2) -0.008(2) 0.0063(18) 0.010(2)
O20 0.044(2) 0.053(2) 0.033(2) -0.0006(17) 0.0012(16) -0.0126(17)
O23 0.048(2) 0.082(3) 0.051(3) 0.004(2) -0.009(2) -0.013(2)
O24 0.056(2) 0.0335(17) 0.050(2) -0.0009(17) -0.0047(18) -0.0087(16)
C1 0.045(3) 0.034(2) 0.032(3) 0.001(2) 0.002(2) -0.004(2)
C2 0.044(3) 0.034(2) 0.031(3) -0.0034(18) 0.002(2) 0.002(2)
C3 0.036(2) 0.033(2) 0.031(3) -0.001(2) 0.0008(19) 0.003(2)
C4 0.039(3) 0.047(3) 0.027(3) 0.000(2) 0.003(2) -0.008(2)
C5 0.047(3) 0.035(2) 0.035(3) 0.0002(19) 0.001(2) -0.006(2)
C7 0.051(3) 0.039(3) 0.035(3) -0.003(2) 0.008(2) 0.000(2)
C9 0.068(4) 0.058(3) 0.042(3) -0.001(3) 0.019(3) -0.005(3)
C10 0.071(4) 0.063(3) 0.056(4) 0.013(3) 0.010(3) -0.016(3)
C13 0.054(3) 0.038(2) 0.051(4) 0.004(2) 0.011(3) 0.006(2)
C14 0.113(6) 0.038(3) 0.069(5) 0.005(3) 0.006(4) -0.005(4)
C17 0.047(3) 0.044(3) 0.041(3) -0.005(2) 0.010(3) 0.001(2)
C18 0.060(3) 0.060(3) 0.049(4) -0.006(3) 0.007(3) 0.020(3)
C21 0.043(3) 0.035(2) 0.044(3) -0.002(2) 0.004(3) 0.000(2)
C22 0.051(3) 0.049(3) 0.052(4) 0.005(2) 0.000(3) -0.017(2)
C25 0.065(4) 0.036(2) 0.052(4) 0.001(2) 0.005(3) 0.001(3)
C26 0.056(3) 0.038(2) 0.059(4) 0.005(3) -0.003(3) -0.008(3)
C27 0.063(3) 0.047(3) 0.053(4) 0.008(3) -0.005(3) -0.003(3)
C28 0.068(4) 0.051(3) 0.055(4) 0.005(3) -0.002(3) -0.001(3)
C29 0.065(4) 0.064(3) 0.053(4) -0.008(3) 0.000(3) 0.004(3)

loop_
_atom_type_symbol
_atom_type_description
_atom_type_scat_dispersion_real
_atom_type_scat_dispersion_imag
_atom_type_scat_source
C C 0.0033 0.0016 'International Tables Vol C Tables 4.2.6.8 and 6.1.1.4'
H H 0.0000 0.0000 'International Tables Vol C Tables 4.2.6.8 and 6.1.1.4'
Br Br -0.2901 2.4595 'International Tables Vol C Tables 4.2.6.8 and 6.1.1.4'
O O 0.0106 0.0060 'International Tables Vol C Tables 4.2.6.8 and 6.1.1.4'

loop_
_diffrn_radiation_wavelength
0.71073

loop_
_exptl_crystal_face_index_h
_exptl_crystal_face_index_k
_exptl_crystal_face_index_l
_exptl_crystal_face_perp_dist
0 1 0 0.044
0 -1 0 0.047
2 1 0 0.156
-1 0 0 0.214
0 0 1 0.010
0 0 -1 0.009

loop_
_geom_angle_atom_site_label_1
_geom_angle_atom_site_label_2
_geom_angle_atom_site_label_3
_geom_angle
_geom_angle_site_symmetry_1
_geom_angle_site_symmetry_3
C5 O6 C1 112.7(4) . .
C9 O8 C7 116.1(4) . .
C13 O12 C2 116.6(4) . .
C17 O16 C3 117.5(4) . .
C21 O20 C4 118.2(4) . .
C5 O24 C25 112.8(4) . .
O6 C1 C7 103.2(4) . .
O6 C1 C2 106.6(4) . .
C7 C1 C2 117.5(4) . .
O12 C2 C3 105.0(4) . .
O12 C2 C1 110.9(4) . .
C3 C2 C1 109.4(4) . .
O16 C3 C2 107.0(4) . .
O16 C3 C4 108.6(4) . .
C2 C3 C4 110.2(4) . .
O20 C4 C5 106.5(4) . .
O20 C4 C3 108.1(4) . .
C5 C4 C3 108.8(4) . .
O24 C5 O6 107.1(4) . .
O24 C5 C4 107.5(4) . .
O6 C5 C4 108.7(4) . .
O8 C7 C1 108.4(4) . .
O11 C9 O8 121.9(6) . .
O11 C9 C10 124.4(6) . .
O8 C9 C10 113.6(5) . .
O15 C13 O12 124.3(5) . .
O15 C13 C14 125.5(6) . .
O12 C13 C14 110.2(6) . .
O19 C17 O16 123.7(5) . .
O19 C17 C18 125.4(5) . .
O16 C17 C18 110.9(5) . .
O23 C21 O20 123.6(5) . .
O23 C21 C22 127.2(5) . .
O20 C21 C22 109.2(5) . .
O24 C25 C26 111.9(5) . .
C27 C26 C25 178.4(7) . .
C26 C27 C28 179.0(7) . .
C29 C28 C27 176.5(7) . .
C28 C29 Br30 177.7(6) . .
O6 C1 H1 109.7 . .
C7 C1 H1 109.7 . .
C2 C1 H1 109.7 . .
O12 C2 H2 110.5 . .
C3 C2 H2 110.5 . .
C1 C2 H2 110.5 . .
O16 C3 H3 110.3 . .
C2 C3 H3 110.3 . .
C4 C3 H3 110.3 . .
O20 C4 H4 111.1 . .
C5 C4 H4 111.1 . .
C3 C4 H4 111.1 . .
O24 C5 H5 111.1 . .
O6 C5 H5 111.1 . .
C4 C5 H5 111.1 . .
O8 C7 H7A 110.0 . .
C1 C7 H7A 110.0 . .
O8 C7 H7B 110.0 . .
C1 C7 H7B 110.0 . .
H7A C7 H7B 108.4 . .
C9 C10 H10A 109.5 . .
C9 C10 H10B 109.5 . .
H10A C10 H10B 109.5 . .
C9 C10 H10C 109.5 . .
H10A C10 H10C 109.5 . .
H10B C10 H10C 109.5 . .
C13 C14 H14A 109.5 . .
C13 C14 H14B 109.5 . .
H14A C14 H14B 109.5 . .
C13 C14 H14C 109.5 . .
H14A C14 H14C 109.5 . .
H14B C14 H14C 109.5 . .
C17 C18 H18A 109.5 . .
C17 C18 H18B 109.5 . .
H18A C18 H18B 109.5 . .
C17 C18 H18C 109.5 . .
H18A C18 H18C 109.5 . .
H18B C18 H18C 109.5 . .
C21 C22 H22A 109.5 . .
C21 C22 H22B 109.5 . .
H22A C22 H22B 109.5 . .
C21 C22 H22C 109.5 . .
H22A C22 H22C 109.5 . .
H22B C22 H22C 109.5 . .
O24 C25 H25A 109.2 . .
C26 C25 H25A 109.2 . .
O24 C25 H25B 109.2 . .
C26 C25 H25B 109.2 . .
H25A C25 H25B 107.9 . .

loop_
_geom_bond_atom_site_label_1
_geom_bond_atom_site_label_2
_geom_bond_distance
_geom_bond_site_symmetry_2
Br30 C29 1.774(7) .
O6 C5 1.416(6) .
O6 C1 1.445(6) .
O8 C9 1.338(7) .
O8 C7 1.435(6) .
O11 C9 1.181(8) .
O12 C13 1.361(7) .
O12 C2 1.453(6) .
O15 C13 1.183(7) .
O16 C17 1.341(7) .
O16 C3 1.463(6) .
O19 C17 1.213(7) .
O20 C21 1.358(7) .
O20 C4 1.442(6) .
O23 C21 1.189(7) .
O24 C5 1.383(6) .
O24 C25 1.434(7) .
C1 C7 1.502(7) .
C1 C2 1.521(7) .
C2 C3 1.517(7) .
C3 C4 1.529(7) .
C4 C5 1.524(8) .
C9 C10 1.474(8) .
C13 C14 1.501(8) .
C17 C18 1.482(8) .
C21 C22 1.482(8) .
C25 C26 1.467(9) .
C26 C27 1.181(9) .
C27 C28 1.396(9) .
C28 C29 1.188(9) .
C1 H1 1.0800 .
C2 H2 1.0800 .
C3 H3 1.0800 .
C4 H4 1.0800 .
C5 H5 1.0800 .
C7 H7A 1.0800 .
C7 H7B 1.0800 .
C10 H10A 1.0800 .
C10 H10B 1.0800 .
C10 H10C 1.0800 .
C14 H14A 1.0800 .
C14 H14B 1.0800 .
C14 H14C 1.0800 .
C18 H18A 1.0800 .
C18 H18B 1.0800 .
C18 H18C 1.0800 .
C22 H22A 1.0800 .
C22 H22B 1.0800 .
C22 H22C 1.0800 .
C25 H25A 1.0800 .
C25 H25B 1.0800 .

loop_
_geom_torsion_atom_site_label_1
_geom_torsion_atom_site_label_2
_geom_torsion_atom_site_label_3
_geom_torsion_atom_site_label_4
_geom_torsion
_geom_torsion_site_symmetry_1
_geom_torsion_site_symmetry_2
_geom_torsion_site_symmetry_3
_geom_torsion_site_symmetry_4
C5 O6 C1 C7 -169.4(4) . . . .
C5 O6 C1 C2 66.2(5) . . . .
C13 O12 C2 C3 139.4(4) . . . .
C13 O12 C2 C1 -102.6(5) . . . .
O6 C1 C2 O12 -175.0(4) . . . .
C7 C1 C2 O12 70.0(5) . . . .
O6 C1 C2 C3 -59.6(5) . . . .
C7 C1 C2 C3 -174.7(4) . . . .
C17 O16 C3 C2 136.5(4) . . . .
C17 O16 C3 C4 -104.6(5) . . . .
O12 C2 C3 O16 -66.5(5) . . . .
C1 C2 C3 O16 174.5(4) . . . .
O12 C2 C3 C4 175.6(4) . . . .
C1 C2 C3 C4 56.5(5) . . . .
C21 O20 C4 C5 119.7(4) . . . .
C21 O20 C4 C3 -123.5(4) . . . .
O16 C3 C4 O20 73.3(5) . . . .
C2 C3 C4 O20 -169.8(4) . . . .
O16 C3 C4 C5 -171.4(4) . . . .
C2 C3 C4 C5 -54.5(5) . . . .
C25 O24 C5 O6 -85.3(5) . . . .
C25 O24 C5 C4 158.0(4) . . . .
C1 O6 C5 O24 178.3(4) . . . .
C1 O6 C5 C4 -65.8(5) . . . .
O20 C4 C5 O24 -70.5(5) . . . .
C3 C4 C5 O24 173.2(4) . . . .
O20 C4 C5 O6 173.9(4) . . . .
C3 C4 C5 O6 57.5(5) . . . .
C9 O8 C7 C1 -177.3(5) . . . .
O6 C1 C7 O8 178.8(4) . . . .
C2 C1 C7 O8 -64.3(6) . . . .
C7 O8 C9 O11 3.4(10) . . . .
C7 O8 C9 C10 -174.5(5) . . . .
C2 O12 C13 O15 2.1(8) . . . .
C2 O12 C13 C14 -176.1(5) . . . .
C3 O16 C17 O19 4.1(7) . . . .
C3 O16 C17 C18 -175.7(4) . . . .
C4 O20 C21 O23 7.3(7) . . . .
C4 O20 C21 C22 -172.6(4) . . . .
C5 O24 C25 C26 -80.8(6) . . . .
O24 C25 C26 C27 -1E1(2) . . . .
C25 C26 C27 C28 -14E1(3) . . . .
C26 C27 C28 C29 0E1(5) . . . .
C27 C28 C29 Br30 3E1(3) . . . .
